data_7044479
loop_
_publ_author_name
'Gabr, Moustafa T.'
'Pigge, Chris'

_publ_section_title
;
 Rhenium tricarbonyl complexes of AIE active tetraarylethylene ligands:
 tuning luminescence properties and HSA-specific binding
;
_journal_name_full 'Dalton Trans.'
_journal_paper_doi 10.1039/C7DT03380J
_journal_year 2017
_chemical_formula_moiety 'C31 H18 Cl N2 O3 Re S2, C7 H8'
_chemical_formula_sum 'C38 H26 Cl N2 O3 Re S2'
_chemical_formula_weight 844.38
_space_group_crystal_system triclinic
_space_group_IT_number 2
_space_group_name_Hall '-P 1'
_space_group_name_H-M_alt 'P -1'
_symmetry_space_group_name_Hall '-P 1'
_symmetry_space_group_name_H-M 'P -1'
_atom_sites_solution_hydrogens geom
_audit_creation_date 2017-08-07
_audit_creation_method
;
Olex2 1.2
(compiled 2016.02.19 svn.r3266 for OlexSys, GUI svn.r5155)
;
_audit_update_record
;
2017-08-31 deposited with the CCDC.
2017-10-16 downloaded from the CCDC.
;
_cell_angle_alpha 78.884(5)
_cell_angle_beta 77.789(5)
_cell_angle_gamma 72.824(5)
_cell_formula_units_Z 2
_cell_length_a 8.7755(9)
_cell_length_b 13.4717(14)
_cell_length_c 15.1412(15)
_cell_measurement_reflns_used 30896
_cell_measurement_temperature 190(2)
_cell_measurement_theta_max 27.9
_cell_measurement_theta_min 2.6
_cell_volume 1655.1(3)
_computing_molecular_graphics 'Olex2 (Dolomanov et al., 2009)'
_computing_publication_material 'Olex2 (Dolomanov et al., 2009)'
_computing_structure_refinement 'ShelXL (Sheldrick, 2015)'
_diffrn_ambient_temperature 190.15
_diffrn_measured_fraction_theta_full 0.998
_diffrn_measured_fraction_theta_max 0.989
_diffrn_measurement_device_type 'Bruker-Nonius Kappa ApexII'
_diffrn_measurement_method 'CCD phi and omega scans'
_diffrn_radiation_type MoK\a
_diffrn_radiation_wavelength 0.71073
_diffrn_reflns_av_R_equivalents 0.0262
_diffrn_reflns_av_unetI/netI 0.0255
_diffrn_reflns_Laue_measured_fraction_full 0.998
_diffrn_reflns_Laue_measured_fraction_max 0.989
_diffrn_reflns_limit_h_max 10
_diffrn_reflns_limit_h_min -11
_diffrn_reflns_limit_k_max 17
_diffrn_reflns_limit_k_min -17
_diffrn_reflns_limit_l_max 19
_diffrn_reflns_limit_l_min -19
_diffrn_reflns_number 30851
_diffrn_reflns_point_group_measured_fraction_full 0.998
_diffrn_reflns_point_group_measured_fraction_max 0.989
_diffrn_reflns_theta_full 25.242
_diffrn_reflns_theta_max 27.653
_diffrn_reflns_theta_min 3.196
_exptl_absorpt_coefficient_mu 3.919
_exptl_absorpt_correction_T_max 0.7456
_exptl_absorpt_correction_T_min 0.5728
_exptl_absorpt_correction_type multi-scan
_exptl_absorpt_process_details
;
SADABS-2014/5 (Bruker,2014/5) was used for absorption correction.
wR2(int) was 0.0742 before and 0.0370 after correction.
The Ratio of minimum to maximum transmission is 0.7682.
The \l/2 correction factor is 0.00150.
;
_exptl_crystal_density_diffrn 1.694
_exptl_crystal_description plate
_exptl_crystal_F_000 832
_exptl_crystal_size_max 0.35
_exptl_crystal_size_mid 0.07
_exptl_crystal_size_min 0.03
_refine_diff_density_max 1.291
_refine_diff_density_min -0.473
_refine_diff_density_rms 0.081
_refine_ls_extinction_method none
_refine_ls_goodness_of_fit_ref 1.056
_refine_ls_hydrogen_treatment constr
_refine_ls_matrix_type full
_refine_ls_number_parameters 482
_refine_ls_number_reflns 7646
_refine_ls_number_restraints 123
_refine_ls_restrained_S_all 1.054
_refine_ls_R_factor_all 0.0217
_refine_ls_R_factor_gt 0.0185
_refine_ls_shift/su_max 0.003
_refine_ls_shift/su_mean 0.000
_refine_ls_structure_factor_coef Fsqd
_refine_ls_weighting_details 'w=1/[\s^2^(Fo^2^)+(0.0151P)^2^+1.2158P] where P=(Fo^2^+2Fc^2^)/3'
_refine_ls_weighting_scheme calc
_refine_ls_wR_factor_gt 0.0398
_refine_ls_wR_factor_ref 0.0408
_reflns_Friedel_coverage 0.000
_reflns_number_gt 7097
_reflns_number_total 7646
_reflns_threshold_expression 'I > 2\s(I)'
_cod_data_source_file c7dt03380j2.cif
_cod_data_source_block mg-i(2)
_cod_database_code 7044479
_shelx_space_group_comment
;
The symmetry employed for this shelxl refinement is uniquely defined
by the following loop, which should always be used as a source of
symmetry information in preference to the above space-group names.
They are only intended as comments.
;
_shelx_estimated_absorpt_t_max 0.891
_shelx_estimated_absorpt_t_min 0.341
_olex2_refinement_description
;
1. Fixed Uiso
 At 1.2 times of:
  All C(H) groups
 At 1.5 times of:
  All C(H,H,H) groups
2. Restrained distances
 C101-C107 = C111-C117
 1.5 with sigma of 0.02
 C107-C102 \\sim C107-C106 \\sim C117-C112 \\sim C117-C116
 with sigma of 0.01
 C11-C5 \\sim C11'-C5
 with sigma of 0.01
3. Restrained planarity
 C5, C11, S12, C13, C14, C15
 with sigma of 0.1
 C5, C11', S12', C13', C14', C15'
 with sigma of 0.1
 C101, C102, C103, C104, C105, C106, C107
 with sigma of 0.1
 C111, C112, C113, C114, C115, C116, C117
 with sigma of 0.1
4. Uiso/Uaniso restraints and constraints
Uanis(C11) = Uanis(C11')
Uanis(S12) = Uanis(C15')
Uanis(C13) = Uanis(C14')
Uanis(C14) = Uanis(C13')
Uanis(C15) = Uanis(S12')
5. Rigid body (RIGU) restrains
 C101, C102, C103, C104, C105, C106, C107, C111, C112, C113, C114, C115, C116,
 C117
 with sigma for 1-2 distances of 0.004 and sigma for 1-3 distances of 0.004
6. Same fragment restrains
{C11, S12, C13, C14, C15} sigma for 1-2: 0.005, 1-3: 0.005
as
{C11', S12', C13', C14', C15'}
7. Others
 Sof(C111)=Sof(C112)=Sof(H112)=Sof(C113)=Sof(H113)=Sof(C114)=Sof(H114)=
 Sof(C115)=Sof(H115)=Sof(C116)=Sof(H116)=Sof(C117)=Sof(H11A)=Sof(H11B)=
 Sof(H11C)=1-FVAR(1)
 Sof(C101)=Sof(C102)=Sof(H102)=Sof(C103)=Sof(H103)=Sof(C104)=Sof(H104)=
 Sof(C105)=Sof(H105)=Sof(C106)=Sof(H106)=Sof(C107)=Sof(H10A)=Sof(H10B)=
 Sof(H10C)=FVAR(1)
 Sof(C11')=Sof(S12')=Sof(C13')=Sof(H13')=Sof(C14')=Sof(H14')=Sof(C15')=
 Sof(H15')=1-FVAR(2)
 Sof(C11)=Sof(S12)=Sof(C13)=Sof(H13)=Sof(C14)=Sof(H14)=Sof(C15)=Sof(H15)=FVAR(2)
8.a Aromatic/amide H refined with riding coordinates:
 C13(H13), C14(H14), C15(H15), C13'(H13'), C14'(H14'), C15'(H15'), C23(H23),
 C24(H24), C25(H25), C34(H34), C35(H35), C36(H36), C37(H37), C39(H39), C40(H40),
  C44(H44), C45(H45), C46(H46), C47(H47), C49(H49), C50(H50), C102(H102),
 C103(H103), C104(H104), C105(H105), C106(H106), C112(H112), C113(H113),
 C114(H114), C115(H115), C116(H116)
8.b Fitted hexagon refined as free rotating group:
 C101(C102,C103,C104,C105,C106), C111(C112,C113,C114,C115,C116)
8.c Idealised Me refined as rotating group:
 C107(H10A,H10B,H10C), C117(H11A,H11B,H11C)
;
_shelx_shelxl_version_number 2014/7
_olex2_submission_special_instructions 'No special instructions were received'

loop_
_space_group_symop_operation_xyz
'x, y, z'
'-x, -y, -z'

loop_
_atom_site_label
_atom_site_type_symbol
_atom_site_fract_x
_atom_site_fract_y
_atom_site_fract_z
_atom_site_U_iso_or_equiv
_atom_site_adp_type
_atom_site_occupancy
_atom_site_site_symmetry_order
_atom_site_calc_flag
_atom_site_refinement_flags_posn
_atom_site_refinement_flags_adp
_atom_site_refinement_flags_occupancy
_atom_site_disorder_assembly
_atom_site_disorder_group
Re1 Re 0.76746(2) 0.75438(2) 0.22550(2) 0.01470(3) Uani 1 1 d . . . . .
Cl1 Cl 0.89107(7) 0.75796(4) 0.06150(4) 0.02379(12) Uani 1 1 d . . . . .
O1 O 0.6443(2) 0.74436(14) 0.43083(11) 0.0297(4) Uani 1 1 d . . . . .
C1 C 0.6810(3) 0.75017(17) 0.35181(16) 0.0187(5) Uani 1 1 d . . . . .
O2 O 1.0093(2) 0.55123(14) 0.29179(13) 0.0344(4) Uani 1 1 d . . . . .
C2 C 0.9195(3) 0.62699(19) 0.26461(16) 0.0227(5) Uani 1 1 d . . . . .
O3 O 0.9741(2) 0.87885(14) 0.27058(12) 0.0299(4) Uani 1 1 d . . . . .
C3 C 0.8982(3) 0.83195(17) 0.25140(15) 0.0192(5) Uani 1 1 d . . . . .
C4 C 0.3942(2) 0.80378(16) 0.27138(14) 0.0148(4) Uani 1 1 d . . . . .
C5 C 0.3110(2) 0.80994(16) 0.35774(15) 0.0163(4) Uani 1 1 d D . . . .
C11 C 0.2532(5) 0.7195(2) 0.4114(2) 0.0176(5) Uani 0.897(3) 1 d D . P A 1
S12 S 0.38601(9) 0.59778(6) 0.43354(8) 0.0252(2) Uani 0.897(3) 1 d D . P A 1
C13 C 0.2314(5) 0.5433(3) 0.4893(5) 0.0305(7) Uani 0.897(3) 1 d D . P A 1
H13 H 0.2461 0.4717 0.5152 0.037 Uiso 0.897(3) 1 calc R . P A 1
C14 C 0.0873(5) 0.6148(3) 0.4916(4) 0.0300(7) Uani 0.897(3) 1 d D . P A 1
H14 H -0.0122 0.5993 0.5196 0.036 Uiso 0.897(3) 1 calc R . P A 1
C15 C 0.0991(8) 0.7143(7) 0.4485(8) 0.0270(13) Uani 0.897(3) 1 d D . P A 1
H15 H 0.0079 0.7733 0.4453 0.032 Uiso 0.897(3) 1 calc R . P A 1
C11' C 0.267(3) 0.7154(13) 0.4096(13) 0.0176(5) Uani 0.103(3) 1 d D . P A 2
S12' S 0.064(2) 0.7292(17) 0.453(2) 0.0270(13) Uani 0.103(3) 1 d D . P A 2
C13' C 0.100(3) 0.600(2) 0.501(3) 0.0300(7) Uani 0.103(3) 1 d D . P A 2
H13' H 0.0186 0.5683 0.5366 0.036 Uiso 0.103(3) 1 calc R . P A 2
C14' C 0.257(4) 0.5487(16) 0.482(4) 0.0305(7) Uani 0.103(3) 1 d D . P A 2
H14' H 0.2989 0.4757 0.5005 0.037 Uiso 0.103(3) 1 calc R . P A 2
C15' C 0.352(3) 0.614(2) 0.433(3) 0.0252(2) Uani 0.103(3) 1 d D . P A 2
H15' H 0.4662 0.5908 0.4179 0.030 Uiso 0.103(3) 1 calc R . P A 2
C21 C 0.2825(3) 0.89860(17) 0.40734(15) 0.0192(5) Uani 1 1 d . . . . .
S22 S 0.36576(10) 1.00412(6) 0.36699(5) 0.03950(18) Uani 1 1 d . . . . .
C23 C 0.2984(4) 1.0536(2) 0.46801(18) 0.0355(6) Uani 1 1 d . . . . .
H23 H 0.3162 1.1160 0.4791 0.043 Uiso 1 1 calc R . . . .
C24 C 0.2176(4) 0.9938(2) 0.52974(18) 0.0366(6) Uani 1 1 d . . . . .
H24 H 0.1709 1.0094 0.5897 0.044 Uiso 1 1 calc R . . . .
C25 C 0.2092(3) 0.9054(2) 0.49619(17) 0.0321(6) Uani 1 1 d . . . . .
H25 H 0.1573 0.8548 0.5320 0.039 Uiso 1 1 calc R . . . .
C31 C 0.4420(3) 0.70717(16) 0.22693(14) 0.0153(4) Uani 1 1 d . . . . .
N32 N 0.5994(2) 0.66979(13) 0.19567(12) 0.0149(4) Uani 1 1 d . . . . .
C33 C 0.6462(3) 0.57975(16) 0.15269(14) 0.0168(4) Uani 1 1 d . . . . .
C34 C 0.8100(3) 0.53358(18) 0.12151(15) 0.0216(5) Uani 1 1 d . . . . .
H34 H 0.8901 0.5647 0.1283 0.026 Uiso 1 1 calc R . . . .
C35 C 0.8554(3) 0.44407(19) 0.08133(16) 0.0270(5) Uani 1 1 d . . . . .
H35 H 0.9669 0.4138 0.0611 0.032 Uiso 1 1 calc R . . . .
C36 C 0.7407(3) 0.3966(2) 0.06960(17) 0.0305(6) Uani 1 1 d . . . . .
H36 H 0.7741 0.3344 0.0418 0.037 Uiso 1 1 calc R . . . .
C37 C 0.5812(3) 0.43976(19) 0.09812(17) 0.0282(5) Uani 1 1 d . . . . .
H37 H 0.5032 0.4078 0.0896 0.034 Uiso 1 1 calc R . . . .
C38 C 0.5296(3) 0.53201(17) 0.14049(15) 0.0196(5) Uani 1 1 d . . . . .
C39 C 0.3653(3) 0.57636(18) 0.17244(16) 0.0234(5) Uani 1 1 d . . . . .
H39 H 0.2852 0.5463 0.1638 0.028 Uiso 1 1 calc R . . . .
C40 C 0.3216(3) 0.66254(18) 0.21580(15) 0.0204(5) Uani 1 1 d . . . . .
H40 H 0.2110 0.6924 0.2384 0.025 Uiso 1 1 calc R . . . .
C41 C 0.4292(3) 0.89654(16) 0.20793(14) 0.0149(4) Uani 1 1 d . . . . .
N42 N 0.5824(2) 0.89890(13) 0.17789(11) 0.0146(4) Uani 1 1 d . . . . .
C43 C 0.6100(3) 0.98753(16) 0.11911(14) 0.0167(4) Uani 1 1 d . . . . .
C44 C 0.7678(3) 1.00070(18) 0.09036(15) 0.0202(5) Uani 1 1 d . . . . .
H44 H 0.8573 0.9476 0.1100 0.024 Uiso 1 1 calc R . . . .
C45 C 0.7927(3) 1.08897(19) 0.03465(16) 0.0250(5) Uani 1 1 d . . . . .
H45 H 0.8995 1.0969 0.0168 0.030 Uiso 1 1 calc R . . . .
C46 C 0.6638(3) 1.16801(19) 0.00339(16) 0.0276(5) Uani 1 1 d . . . . .
H46 H 0.6838 1.2286 -0.0357 0.033 Uiso 1 1 calc R . . . .
C47 C 0.5101(3) 1.15844(18) 0.02866(16) 0.0256(5) Uani 1 1 d . . . . .
H47 H 0.4233 1.2118 0.0065 0.031 Uiso 1 1 calc R . . . .
C48 C 0.4793(3) 1.06880(17) 0.08816(14) 0.0194(5) Uani 1 1 d . . . . .
C49 C 0.3200(3) 1.05876(18) 0.11772(15) 0.0216(5) Uani 1 1 d . . . . .
H49 H 0.2313 1.1103 0.0955 0.026 Uiso 1 1 calc R . . . .
C50 C 0.2955(3) 0.97432(17) 0.17841(15) 0.0203(5) Uani 1 1 d . . . . .
H50 H 0.1889 0.9676 0.2009 0.024 Uiso 1 1 calc R . . . .
C101 C 0.8450(6) 0.2609(4) 0.2833(4) 0.054(2) Uani 0.477(7) 1 d D U P B 1
C102 C 0.7177(7) 0.3356(4) 0.3244(4) 0.048(3) Uani 0.477(7) 1 d DG U P B 1
H102 H 0.7387 0.3910 0.3463 0.057 Uiso 0.477(7) 1 calc R . P B 1
C103 C 0.5597(6) 0.3293(4) 0.3335(4) 0.057(2) Uani 0.477(7) 1 d G U P B 1
H103 H 0.4727 0.3804 0.3616 0.068 Uiso 0.477(7) 1 calc R . P B 1
C104 C 0.5291(7) 0.2483(5) 0.3015(5) 0.070(3) Uani 0.477(7) 1 d G U P B 1
H104 H 0.4211 0.2440 0.3077 0.084 Uiso 0.477(7) 1 calc R . P B 1
C105 C 0.6564(9) 0.1736(6) 0.2604(7) 0.074(3) Uani 0.477(7) 1 d G U P B 1
H105 H 0.6354 0.1182 0.2385 0.089 Uiso 0.477(7) 1 calc R . P B 1
C106 C 0.8143(8) 0.1799(5) 0.2513(6) 0.065(3) Uani 0.477(7) 1 d DG U P B 1
H106 H 0.9013 0.1288 0.2232 0.078 Uiso 0.477(7) 1 calc R . P B 1
C107 C 1.0147(9) 0.2670(6) 0.2736(6) 0.078(3) Uani 0.477(7) 1 d D U P B 1
H10A H 1.0728 0.2094 0.3146 0.118 Uiso 0.477(7) 1 calc GR . P B 1
H10B H 1.0143 0.3343 0.2895 0.118 Uiso 0.477(7) 1 calc GR . P B 1
H10C H 1.0685 0.2614 0.2104 0.118 Uiso 0.477(7) 1 calc GR . P B 1
C111 C 0.6001(7) 0.2774(4) 0.3005(4) 0.070(2) Uani 0.523(7) 1 d D U P B 2
C112 C 0.6833(8) 0.1870(4) 0.2616(6) 0.063(2) Uani 0.523(7) 1 d DG U P B 2
H112 H 0.6252 0.1447 0.2468 0.076 Uiso 0.523(7) 1 calc R . P B 2
C113 C 0.8513(8) 0.1584(5) 0.2444(6) 0.080(3) Uani 0.523(7) 1 d G U P B 2
H113 H 0.9082 0.0967 0.2178 0.096 Uiso 0.523(7) 1 calc R . P B 2
C114 C 0.9363(7) 0.2203(5) 0.2660(4) 0.075(3) Uani 0.523(7) 1 d G U P B 2
H114 H 1.0511 0.2008 0.2542 0.090 Uiso 0.523(7) 1 calc R . P B 2
C115 C 0.8531(9) 0.3107(4) 0.3049(4) 0.078(3) Uani 0.523(7) 1 d G U P B 2
H115 H 0.9111 0.3529 0.3197 0.094 Uiso 0.523(7) 1 calc R . P B 2
C116 C 0.6850(9) 0.3392(4) 0.3222(4) 0.075(3) Uani 0.523(7) 1 d DG U P B 2
H116 H 0.6282 0.4010 0.3487 0.090 Uiso 0.523(7) 1 calc R . P B 2
C117 C 0.4207(9) 0.3073(6) 0.3195(5) 0.090(3) Uani 0.523(7) 1 d D U P B 2
H11A H 0.3839 0.2822 0.3834 0.135 Uiso 0.523(7) 1 calc GR . P B 2
H11B H 0.3797 0.2756 0.2795 0.135 Uiso 0.523(7) 1 calc GR . P B 2
H11C H 0.3801 0.3838 0.3082 0.135 Uiso 0.523(7) 1 calc GR . P B 2

loop_
_atom_site_aniso_label
_atom_site_aniso_U_11
_atom_site_aniso_U_22
_atom_site_aniso_U_33
_atom_site_aniso_U_23
_atom_site_aniso_U_13
_atom_site_aniso_U_12
Re1 0.01341(5) 0.01302(5) 0.01807(5) -0.00259(3) -0.00118(3) -0.00486(3)
Cl1 0.0264(3) 0.0211(3) 0.0215(3) -0.0056(2) 0.0067(2) -0.0084(2)
O1 0.0312(10) 0.0381(10) 0.0199(9) -0.0028(8) -0.0023(7) -0.0114(8)
C1 0.0123(10) 0.0135(11) 0.0316(13) -0.0018(9) -0.0054(9) -0.0049(8)
O2 0.0288(10) 0.0229(10) 0.0480(11) 0.0018(8) -0.0121(9) -0.0021(8)
C2 0.0188(11) 0.0229(12) 0.0279(12) -0.0033(10) -0.0017(9) -0.0096(10)
O3 0.0281(9) 0.0289(10) 0.0405(10) -0.0027(8) -0.0125(8) -0.0160(8)
C3 0.0182(11) 0.0152(11) 0.0214(11) 0.0001(9) -0.0030(9) -0.0020(9)
C4 0.0122(10) 0.0134(10) 0.0192(10) -0.0021(8) -0.0019(8) -0.0048(8)
C5 0.0132(10) 0.0137(10) 0.0211(11) -0.0019(8) -0.0028(8) -0.0027(8)
C11 0.0200(13) 0.0154(11) 0.0165(10) -0.0012(8) -0.0014(9) -0.0051(9)
S12 0.0249(5) 0.0159(4) 0.0312(4) 0.0031(3) -0.0039(4) -0.0045(3)
C13 0.043(2) 0.0225(13) 0.0306(18) 0.0063(11) -0.0082(17) -0.0206(13)
C14 0.0333(16) 0.0350(18) 0.0266(18) 0.0037(13) -0.0034(13) -0.0226(14)
C15 0.025(4) 0.022(3) 0.0309(16) 0.0010(19) -0.004(3) -0.004(2)
C11' 0.0200(13) 0.0154(11) 0.0165(10) -0.0012(8) -0.0014(9) -0.0051(9)
S12' 0.025(4) 0.022(3) 0.0309(16) 0.0010(19) -0.004(3) -0.004(2)
C13' 0.0333(16) 0.0350(18) 0.0266(18) 0.0037(13) -0.0034(13) -0.0226(14)
C14' 0.043(2) 0.0225(13) 0.0306(18) 0.0063(11) -0.0082(17) -0.0206(13)
C15' 0.0249(5) 0.0159(4) 0.0312(4) 0.0031(3) -0.0039(4) -0.0045(3)
C21 0.0189(11) 0.0151(11) 0.0219(11) -0.0021(9) -0.0019(9) -0.0034(9)
S22 0.0662(5) 0.0316(4) 0.0290(3) -0.0129(3) 0.0086(3) -0.0316(4)
C23 0.0530(18) 0.0263(14) 0.0304(14) -0.0128(11) -0.0078(12) -0.0092(13)
C24 0.0497(17) 0.0333(15) 0.0259(13) -0.0141(11) 0.0010(12) -0.0083(13)
C25 0.0435(16) 0.0279(14) 0.0249(13) -0.0075(11) 0.0028(11) -0.0129(12)
C31 0.0185(11) 0.0132(10) 0.0137(9) -0.0005(8) -0.0003(8) -0.0058(8)
N32 0.0171(9) 0.0119(9) 0.0164(8) -0.0025(7) -0.0013(7) -0.0056(7)
C33 0.0225(11) 0.0140(10) 0.0146(10) -0.0030(8) -0.0010(8) -0.0068(9)
C34 0.0229(12) 0.0192(12) 0.0228(11) -0.0056(9) 0.0023(9) -0.0081(9)
C35 0.0286(13) 0.0200(12) 0.0281(12) -0.0079(10) 0.0057(10) -0.0046(10)
C36 0.0407(15) 0.0219(13) 0.0304(13) -0.0146(11) 0.0016(11) -0.0087(11)
C37 0.0361(14) 0.0236(13) 0.0315(13) -0.0105(10) -0.0036(11) -0.0147(11)
C38 0.0256(12) 0.0160(11) 0.0192(11) -0.0046(9) -0.0006(9) -0.0095(9)
C39 0.0236(12) 0.0241(12) 0.0268(12) -0.0050(10) -0.0024(10) -0.0133(10)
C40 0.0169(11) 0.0201(12) 0.0240(11) -0.0021(9) -0.0013(9) -0.0065(9)
C41 0.0186(11) 0.0119(10) 0.0151(10) -0.0038(8) -0.0012(8) -0.0055(8)
N42 0.0175(9) 0.0136(9) 0.0134(8) -0.0038(7) 0.0008(7) -0.0063(7)
C43 0.0228(11) 0.0141(10) 0.0142(10) -0.0031(8) -0.0010(8) -0.0072(9)
C44 0.0237(12) 0.0200(11) 0.0178(10) -0.0035(9) 0.0007(9) -0.0099(9)
C45 0.0315(13) 0.0264(13) 0.0213(11) -0.0036(10) 0.0012(10) -0.0177(11)
C46 0.0451(16) 0.0215(12) 0.0200(11) 0.0016(9) -0.0033(11) -0.0188(11)
C47 0.0384(14) 0.0177(12) 0.0217(11) 0.0006(9) -0.0089(10) -0.0085(10)
C48 0.0279(12) 0.0159(11) 0.0160(10) -0.0024(8) -0.0025(9) -0.0087(9)
C49 0.0243(12) 0.0166(11) 0.0233(11) -0.0015(9) -0.0086(9) -0.0018(9)
C50 0.0171(11) 0.0204(12) 0.0234(11) -0.0046(9) -0.0029(9) -0.0046(9)
C101 0.090(5) 0.033(4) 0.031(4) -0.007(3) -0.008(3) -0.004(3)
C102 0.081(5) 0.027(5) 0.030(6) -0.012(4) -0.005(3) -0.005(3)
C103 0.091(5) 0.043(4) 0.036(4) -0.006(3) -0.006(4) -0.020(4)
C104 0.116(7) 0.052(5) 0.047(4) -0.007(4) 0.002(4) -0.042(4)
C105 0.129(7) 0.053(5) 0.045(7) -0.015(5) 0.005(5) -0.041(5)
C106 0.133(7) 0.029(4) 0.032(5) -0.003(4) -0.004(4) -0.030(4)
C107 0.093(5) 0.059(6) 0.076(6) -0.009(5) -0.019(4) -0.006(4)
C111 0.129(6) 0.036(4) 0.031(3) 0.004(3) -0.002(4) -0.015(4)
C112 0.119(6) 0.027(4) 0.038(5) -0.006(3) -0.015(4) -0.009(4)
C113 0.129(6) 0.043(5) 0.067(7) -0.011(4) -0.028(5) -0.011(4)
C114 0.134(7) 0.049(5) 0.045(4) -0.003(3) -0.022(5) -0.024(4)
C115 0.160(7) 0.046(4) 0.032(4) -0.003(3) -0.020(4) -0.030(4)
C116 0.150(7) 0.039(6) 0.036(7) -0.001(5) -0.013(5) -0.028(5)
C117 0.123(6) 0.065(6) 0.053(5) 0.010(4) 0.014(4) -0.012(4)

loop_
_atom_type_symbol
_atom_type_description
_atom_type_scat_dispersion_real
_atom_type_scat_dispersion_imag
_atom_type_scat_source
C C 0.0033 0.0016 'International Tables Vol C Tables 4.2.6.8 and 6.1.1.4'
H H 0.0000 0.0000 'International Tables Vol C Tables 4.2.6.8 and 6.1.1.4'
N N 0.0061 0.0033 'International Tables Vol C Tables 4.2.6.8 and 6.1.1.4'
O O 0.0106 0.0060 'International Tables Vol C Tables 4.2.6.8 and 6.1.1.4'
S S 0.1246 0.1234 'International Tables Vol C Tables 4.2.6.8 and 6.1.1.4'
Cl Cl 0.1484 0.1585 'International Tables Vol C Tables 4.2.6.8 and 6.1.1.4'
Re Re -1.0185 7.2310 'International Tables Vol C Tables 4.2.6.8 and 6.1.1.4'

loop_
_geom_angle_atom_site_label_1
_geom_angle_atom_site_label_2
_geom_angle_atom_site_label_3
_geom_angle
C1 Re1 Cl1 177.87(6)
C1 Re1 C2 83.92(10)
C1 Re1 C3 84.46(9)
C1 Re1 N32 94.51(8)
C1 Re1 N42 96.49(8)
C2 Re1 Cl1 94.51(7)
C2 Re1 N32 93.61(8)
C2 Re1 N42 177.18(8)
C3 Re1 Cl1 94.09(7)
C3 Re1 C2 89.32(9)
C3 Re1 N32 176.78(8)
C3 Re1 N42 93.49(8)
N32 Re1 Cl1 87.02(5)
N42 Re1 Cl1 85.15(4)
N42 Re1 N32 83.58(6)
O1 C1 Re1 172.97(19)
O2 C2 Re1 177.2(2)
O3 C3 Re1 177.3(2)
C5 C4 C31 123.61(19)
C5 C4 C41 123.07(19)
C41 C4 C31 112.93(17)
C4 C5 C11 120.4(2)
C4 C5 C11' 117.7(9)
C4 C5 C21 124.49(19)
C21 C5 C11 115.0(2)
C21 C5 C11' 117.2(9)
C5 C11 S12 121.3(2)
C15 C11 C5 129.4(5)
C15 C11 S12 109.3(4)
C13 S12 C11 92.07(16)
S12 C13 H13 124.3
C14 C13 S12 111.4(2)
C14 C13 H13 124.3
C13 C14 H14 123.6
C13 C14 C15 112.9(3)
C15 C14 H14 123.6
C11 C15 C14 114.3(4)
C11 C15 H15 122.8
C14 C15 H15 122.8
C5 C11' S12' 116.5(18)
C15' C11' C5 134(2)
C15' C11' S12' 109.4(4)
C13' S12' C11' 92.0(3)
S12' C13' H13' 124.3
C14' C13' S12' 111.4(4)
C14' C13' H13' 124.3
C13' C14' H14' 123.6
C13' C14' C15' 112.8(5)
C15' C14' H14' 123.6
C11' C15' C14' 114.3(5)
C11' C15' H15' 122.9
C14' C15' H15' 122.9
C5 C21 S22 124.00(17)
C25 C21 C5 126.6(2)
C25 C21 S22 108.70(18)
C23 S22 C21 92.51(13)
S22 C23 H23 124.1
C24 C23 S22 111.9(2)
C24 C23 H23 124.1
C23 C24 H24 123.6
C23 C24 C25 112.8(2)
C25 C24 H24 123.6
C21 C25 C24 114.2(2)
C21 C25 H25 122.9
C24 C25 H25 122.9
N32 C31 C4 117.00(18)
N32 C31 C40 123.28(19)
C40 C31 C4 119.65(19)
C31 N32 Re1 116.02(13)
C31 N32 C33 117.80(18)
C33 N32 Re1 126.08(14)
N32 C33 C34 120.97(19)
N32 C33 C38 120.81(19)
C34 C33 C38 118.21(19)
C33 C34 H34 119.6
C35 C34 C33 120.7(2)
C35 C34 H34 119.6
C34 C35 H35 119.4
C34 C35 C36 121.2(2)
C36 C35 H35 119.4
C35 C36 H36 120.2
C37 C36 C35 119.7(2)
C37 C36 H36 120.2
C36 C37 H37 119.6
C36 C37 C38 120.8(2)
C38 C37 H37 119.6
C33 C38 C37 119.5(2)
C39 C38 C33 118.97(19)
C39 C38 C37 121.5(2)
C38 C39 H39 120.2
C40 C39 C38 119.7(2)
C40 C39 H39 120.2
C31 C40 H40 120.3
C39 C40 C31 119.4(2)
C39 C40 H40 120.3
N42 C41 C4 119.27(18)
N42 C41 C50 123.76(19)
C50 C41 C4 116.83(19)
C41 N42 Re1 114.91(14)
C41 N42 C43 117.46(18)
C43 N42 Re1 127.59(14)
N42 C43 C44 121.2(2)
N42 C43 C48 120.87(19)
C44 C43 C48 117.9(2)
C43 C44 H44 119.7
C45 C44 C43 120.6(2)
C45 C44 H44 119.7
C44 C45 H45 119.4
C44 C45 C46 121.1(2)
C46 C45 H45 119.4
C45 C46 H46 119.8
C47 C46 C45 120.3(2)
C47 C46 H46 119.8
C46 C47 H47 120.0
C46 C47 C48 120.1(2)
C48 C47 H47 120.0
C47 C48 C43 119.9(2)
C49 C48 C43 119.1(2)
C49 C48 C47 121.0(2)
C48 C49 H49 120.5
C50 C49 C48 119.0(2)
C50 C49 H49 120.5
C41 C50 H50 120.2
C49 C50 C41 119.6(2)
C49 C50 H50 120.2
C102 C101 C106 120.0
C102 C101 C107 120.3(3)
C106 C101 C107 119.7(3)
C101 C102 H102 120.0
C101 C102 C103 120.0
C103 C102 H102 120.0
C102 C103 H103 120.0
C104 C103 C102 120.0
C104 C103 H103 120.0
C103 C104 H104 120.0
C103 C104 C105 120.0
C105 C104 H104 120.0
C104 C105 H105 120.0
C106 C105 C104 120.0
C106 C105 H105 120.0
C101 C106 H106 120.0
C105 C106 C101 120.0
C105 C106 H106 120.0
C101 C107 H10A 109.5
C101 C107 H10B 109.5
C101 C107 H10C 109.5
H10A C107 H10B 109.5
H10A C107 H10C 109.5
H10B C107 H10C 109.5
C112 C111 C116 120.0
C112 C111 C117 119.9(3)
C116 C111 C117 120.1(3)
C111 C112 H112 120.0
C111 C112 C113 120.0
C113 C112 H112 120.0
C112 C113 H113 120.0
C114 C113 C112 120.0
C114 C113 H113 120.0
C113 C114 H114 120.0
C113 C114 C115 120.0
C115 C114 H114 120.0
C114 C115 H115 120.0
C116 C115 C114 120.0
C116 C115 H115 120.0
C111 C116 H116 120.0
C115 C116 C111 120.0
C115 C116 H116 120.0
C111 C117 H11A 109.5
C111 C117 H11B 109.5
C111 C117 H11C 109.5
H11A C117 H11B 109.5
H11A C117 H11C 109.5
H11B C117 H11C 109.5

loop_
_geom_bond_atom_site_label_1
_geom_bond_atom_site_label_2
_geom_bond_distance
Re1 Cl1 2.4880(6)
Re1 C1 1.899(2)
Re1 C2 1.915(2)
Re1 C3 1.902(2)
Re1 N32 2.2698(17)
Re1 N42 2.2435(18)
O1 C1 1.165(3)
O2 C2 1.154(3)
O3 C3 1.153(3)
C4 C5 1.361(3)
C4 C31 1.490(3)
C4 C41 1.489(3)
C5 C11 1.487(3)
C5 C11' 1.473(9)
C5 C21 1.464(3)
C11 S12 1.727(3)
C11 C15 1.367(7)
S12 C13 1.720(3)
C13 H13 0.9500
C13 C14 1.343(4)
C14 H14 0.9500
C14 C15 1.396(9)
C15 H15 0.9500
C11' S12' 1.726(6)
C11' C15' 1.366(8)
S12' C13' 1.721(6)
C13' H13' 0.9500
C13' C14' 1.343(6)
C14' H14' 0.9500
C14' C15' 1.397(10)
C15' H15' 0.9500
C21 S22 1.737(2)
C21 C25 1.371(3)
S22 C23 1.706(3)
C23 H23 0.9500
C23 C24 1.338(4)
C24 H24 0.9500
C24 C25 1.409(4)
C25 H25 0.9500
C31 N32 1.338(3)
C31 C40 1.413(3)
N32 C33 1.400(3)
C33 C34 1.405(3)
C33 C38 1.417(3)
C34 H34 0.9500
C34 C35 1.371(3)
C35 H35 0.9500
C35 C36 1.398(4)
C36 H36 0.9500
C36 C37 1.358(4)
C37 H37 0.9500
C37 C38 1.419(3)
C38 C39 1.407(3)
C39 H39 0.9500
C39 C40 1.360(3)
C40 H40 0.9500
C41 N42 1.333(3)
C41 C50 1.411(3)
N42 C43 1.395(3)
C43 C44 1.414(3)
C43 C48 1.422(3)
C44 H44 0.9500
C44 C45 1.365(3)
C45 H45 0.9500
C45 C46 1.399(4)
C46 H46 0.9500
C46 C47 1.359(4)
C47 H47 0.9500
C47 C48 1.419(3)
C48 C49 1.413(3)
C49 H49 0.9500
C49 C50 1.357(3)
C50 H50 0.9500
C101 C102 1.3900
C101 C106 1.3900
C101 C107 1.490(8)
C102 H102 0.9500
C102 C103 1.3900
C103 H103 0.9500
C103 C104 1.3900
C104 H104 0.9500
C104 C105 1.3900
C105 H105 0.9500
C105 C106 1.3900
C106 H106 0.9500
C107 H10A 0.9800
C107 H10B 0.9800
C107 H10C 0.9800
C111 C112 1.3900
C111 C116 1.3900
C111 C117 1.484(8)
C112 H112 0.9500
C112 C113 1.3900
C113 H113 0.9500
C113 C114 1.3900
C114 H114 0.9500
C114 C115 1.3900
C115 H115 0.9500
C115 C116 1.3900
C116 H116 0.9500
C117 H11A 0.9800
C117 H11B 0.9800
C117 H11C 0.9800

loop_
_geom_torsion_atom_site_label_1
_geom_torsion_atom_site_label_2
_geom_torsion_atom_site_label_3
_geom_torsion_atom_site_label_4
_geom_torsion
Re1 N32 C33 C34 -1.3(3)
Re1 N32 C33 C38 177.94(15)
Re1 N42 C43 C44 -7.9(3)
Re1 N42 C43 C48 173.75(14)
C4 C5 C11 S12 57.9(3)
C4 C5 C11 C15 -120.6(7)
C4 C5 C11' S12' -124.6(14)
C4 C5 C11' C15' 56(2)
C4 C5 C21 S22 -5.9(3)
C4 C5 C21 C25 -175.3(2)
C4 C31 N32 Re1 4.3(2)
C4 C31 N32 C33 -179.25(18)
C4 C31 C40 C39 177.8(2)
C4 C41 N42 Re1 2.5(2)
C4 C41 N42 C43 -179.54(17)
C4 C41 C50 C49 -177.4(2)
C5 C4 C31 N32 -123.6(2)
C5 C4 C31 C40 59.3(3)
C5 C4 C41 N42 117.9(2)
C5 C4 C41 C50 -66.2(3)
C5 C11 S12 C13 -177.6(2)
C5 C11 C15 C14 177.2(4)
C5 C11' S12' C13' -179.6(14)
C5 C11' C15' C14' -178(2)
C5 C21 S22 C23 -171.8(2)
C5 C21 C25 C24 171.8(2)
C11 C5 C21 S22 169.3(2)
C11 C5 C21 C25 -0.1(4)
C11 S12 C13 C14 -0.7(4)
S12 C11 C15 C14 -1.4(9)
S12 C13 C14 C15 0.1(7)
C13 C14 C15 C11 0.9(9)
C15 C11 S12 C13 1.2(6)
C11' C5 C21 S22 165.1(11)
C11' C5 C21 C25 -4.3(12)
C11' S12' C13' C14' -2(3)
S12' C11' C15' C14' 2(4)
S12' C13' C14' C15' 4(5)
C13' C14' C15' C11' -4(5)
C15' C11' S12' C13' 0(2)
C21 C5 C11 S12 -117.5(2)
C21 C5 C11 C15 64.0(7)
C21 C5 C11' S12' 63.8(17)
C21 C5 C11' C15' -116(2)
C21 S22 C23 C24 0.3(2)
S22 C21 C25 C24 1.1(3)
S22 C23 C24 C25 0.3(3)
C23 C24 C25 C21 -0.9(4)
C25 C21 S22 C23 -0.8(2)
C31 C4 C5 C11 -3.9(3)
C31 C4 C5 C11' 0.1(12)
C31 C4 C5 C21 171.0(2)
C31 C4 C41 N42 -69.0(2)
C31 C4 C41 C50 106.8(2)
C31 N32 C33 C34 -177.4(2)
C31 N32 C33 C38 1.9(3)
N32 C31 C40 C39 0.9(3)
N32 C33 C34 C35 178.5(2)
N32 C33 C38 C37 -178.9(2)
N32 C33 C38 C39 -0.1(3)
C33 C34 C35 C36 0.5(4)
C33 C38 C39 C40 -1.3(3)
C34 C33 C38 C37 0.4(3)
C34 C33 C38 C39 179.1(2)
C34 C35 C36 C37 0.2(4)
C35 C36 C37 C38 -0.6(4)
C36 C37 C38 C33 0.3(4)
C36 C37 C38 C39 -178.4(2)
C37 C38 C39 C40 177.5(2)
C38 C33 C34 C35 -0.7(3)
C38 C39 C40 C31 0.9(3)
C40 C31 N32 Re1 -178.76(16)
C40 C31 N32 C33 -2.3(3)
C41 C4 C5 C11 168.4(2)
C41 C4 C5 C11' 172.5(11)
C41 C4 C5 C21 -16.6(3)
C41 C4 C31 N32 63.3(2)
C41 C4 C31 C40 -113.8(2)
C41 N42 C43 C44 174.41(19)
C41 N42 C43 C48 -3.9(3)
N42 C41 C50 C49 -1.8(3)
N42 C43 C44 C45 -178.4(2)
N42 C43 C48 C47 179.75(19)
N42 C43 C48 C49 -0.1(3)
C43 C44 C45 C46 -0.9(3)
C43 C48 C49 C50 3.3(3)
C44 C43 C48 C47 1.4(3)
C44 C43 C48 C49 -178.4(2)
C44 C45 C46 C47 0.4(4)
C45 C46 C47 C48 1.0(4)
C46 C47 C48 C43 -1.9(3)
C46 C47 C48 C49 177.9(2)
C47 C48 C49 C50 -176.5(2)
C48 C43 C44 C45 0.0(3)
C48 C49 C50 C41 -2.5(3)
C50 C41 N42 Re1 -173.05(16)
C50 C41 N42 C43 4.9(3)
C101 C102 C103 C104 0.0
C102 C101 C106 C105 0.0
C102 C103 C104 C105 0.0
C103 C104 C105 C106 0.0
C104 C105 C106 C101 0.0
C106 C101 C102 C103 0.0
C107 C101 C102 C103 -179.8(6)
C107 C101 C106 C105 179.8(6)
C111 C112 C113 C114 0.0
C112 C111 C116 C115 0.0
C112 C113 C114 C115 0.0
C113 C114 C115 C116 0.0
C114 C115 C116 C111 0.0
C116 C111 C112 C113 0.0
C117 C111 C112 C113 -179.5(5)
C117 C111 C116 C115 179.5(5)
